data_7153330
loop_
_publ_author_name
'Shibata, Ikuya'
'Kojima, Ryota'
'Tsunoi, Shinji'
'Nozaki, Takashi'
'Watanabe, Tomonari'
'Ninomiya, Atsushi'
'Yasuda, Makoto'
'Baba, Akio'

_publ_section_title
;
 Synthesis of oxazolidinones initiated by regio- and diastereo-controlled
 crotylation of alpha-dicarbonyl compounds.
;
_journal_issue 9
_journal_name_full 'Organic &amp; biomolecular chemistry'
_journal_page_first 2009
_journal_page_last 2011
_journal_paper_doi 10.1039/c000197j
_journal_volume 8
_journal_year 2010
_chemical_formula_moiety 'C15 H16 I N O2 '
_chemical_formula_sum 'C15 H16 I N O2'
_chemical_formula_weight 369.20
_space_group_IT_number 14
_symmetry_cell_setting monoclinic
_symmetry_Int_Tables_number 14
_symmetry_space_group_name_Hall '-P 2yn'
_symmetry_space_group_name_H-M 'P 1 21/n 1'
_cell_angle_alpha 90.0000
_cell_angle_beta 100.851(2)
_cell_angle_gamma 90.0000
_cell_formula_units_Z 4
_cell_length_a 10.6005(9)
_cell_length_b 11.9567(9)
_cell_length_c 12.2672(8)
_cell_measurement_reflns_used 13743
_cell_measurement_temperature 296.1
_cell_measurement_theta_max 30.2
_cell_measurement_theta_min 2.4
_cell_volume 1527.0(2)
_computing_cell_refinement PROCESS-AUTO
_computing_data_collection PROCESS-AUTO
_computing_data_reduction CrystalStructure
_computing_publication_material 'CrystalStructure 3.8'
_computing_structure_refinement CRYSTALS
_computing_structure_solution 'DIRDIF99 (PATTY)'
_diffrn_detector_area_resol_mean 10.00
_diffrn_measured_fraction_theta_full 0.988
_diffrn_measured_fraction_theta_max 0.988
_diffrn_measurement_device_type 'Rigaku RAXIS-RAPID'
_diffrn_measurement_method \w
_diffrn_radiation_type 'Mo K\a'
_diffrn_radiation_wavelength 0.71069
_diffrn_reflns_av_R_equivalents 0.048
_diffrn_reflns_limit_h_max 15
_diffrn_reflns_limit_h_min -12
_diffrn_reflns_limit_k_max 17
_diffrn_reflns_limit_k_min -17
_diffrn_reflns_limit_l_max 17
_diffrn_reflns_limit_l_min -17
_diffrn_reflns_number 16448
_diffrn_reflns_theta_full 30.49
_diffrn_reflns_theta_max 30.49
_exptl_absorpt_coefficient_mu 2.096
_exptl_absorpt_correction_type none
_exptl_crystal_colour colorless
_exptl_crystal_density_diffrn 1.606
_exptl_crystal_density_method 'not measured'
_exptl_crystal_description prism
_exptl_crystal_F_000 728.00
_exptl_crystal_size_max 0.50
_exptl_crystal_size_mid 0.20
_exptl_crystal_size_min 0.20
_refine_diff_density_max 3.89
_refine_diff_density_min -3.61
_refine_ls_extinction_method none
_refine_ls_goodness_of_fit_ref 1.618
_refine_ls_hydrogen_treatment mixed
_refine_ls_number_parameters 212
_refine_ls_number_reflns 9155
_refine_ls_R_factor_gt 0.0573
_refine_ls_shift/su_max 0.0262
_refine_ls_structure_factor_coef F
_refine_ls_weighting_details 'w = 1/[0.0010Fo^2^ + 2.0000\s(Fo^2^) + 0.5000]'
_refine_ls_weighting_scheme calc
_refine_ls_wR_factor_ref 0.0827
_reflns_number_gt 9074
_reflns_number_total 4602
_reflns_threshold_expression F^2^>2.0\s(F^2^)
_cod_data_source_file c000197j.txt
_cod_data_source_block '_n489-060307_'
_cod_original_cell_volume 1527.03(20)
_cod_original_formula_sum 'C15 H16 I N O2 '
_cod_database_code 7153330

loop_
_symmetry_equiv_pos_site_id
_symmetry_equiv_pos_as_xyz
1 +X,+Y,+Z
2 1/2-X,1/2+Y,1/2-Z
3 -X,-Y,-Z
4 1/2+X,1/2-Y,1/2+Z

loop_
_atom_site_label
_atom_site_type_symbol
_atom_site_fract_x
_atom_site_fract_y
_atom_site_fract_z
_atom_site_U_iso_or_equiv
_atom_site_adp_type
_atom_site_occupancy
_atom_site_symmetry_multiplicity
_atom_site_calc_flag
_atom_site_refinement_flags
I(1) I 0.15427(3) 0.06477(2) 0.40203(3) 0.07247(10) Uani 1.00 1 d .
O(1) O 0.2094(2) 0.7681(2) 0.4490(2) 0.0526(7) Uani 1.00 1 d .
O(3) O 0.0947(2) 0.6534(2) 0.3236(2) 0.0589(8) Uani 1.00 1 d .
N(1) N 0.2227(3) 0.5845(2) 0.4844(2) 0.0508(9) Uani 1.00 1 d .
C(1) C 0.1263(4) 0.2892(3) 0.5125(3) 0.0529(12) Uani 1.00 1 d .
C(2) C 0.3737(5) 0.5795(4) 0.6627(4) 0.0740(16) Uani 1.00 1 d .
C(3) C 0.2559(5) 0.8250(4) 0.6414(3) 0.0756(15) Uani 1.00 1 d .
C(4) C 0.5466(5) 0.8897(5) 0.3249(4) 0.097(2) Uani 1.00 1 d .
C(5) C 0.4329(4) 0.7984(3) 0.5276(3) 0.0613(12) Uani 1.00 1 d .
C(7) C 0.1687(3) 0.6655(3) 0.4103(3) 0.0470(10) Uani 1.00 1 d .
C(9) C 0.3038(4) 0.6318(3) 0.5751(2) 0.0499(10) Uani 1.00 1 d .
C(10) C 0.3042(3) 0.7581(3) 0.5524(3) 0.0509(10) Uani 1.00 1 d .
C(11) C 0.2034(3) 0.4683(3) 0.4638(2) 0.0454(9) Uani 1.00 1 d .
C(12) C 0.2386(4) 0.3024(4) 0.3594(3) 0.0588(12) Uani 1.00 1 d .
C(13) C 0.1401(4) 0.4031(3) 0.5308(3) 0.0553(12) Uani 1.00 1 d .
C(14) C 0.2514(4) 0.4170(3) 0.3779(3) 0.0550(12) Uani 1.00 1 d .
C(15) C 0.4829(4) 0.7315(4) 0.4419(3) 0.0600(12) Uani 1.00 1 d .
C(17) C 0.1733(3) 0.2392(3) 0.4266(3) 0.0495(10) Uani 1.00 1 d .
C(18) C 0.5295(4) 0.7713(4) 0.3551(3) 0.0650(14) Uani 1.00 1 d .
H(1) H 0.089(4) 0.269(3) 0.553(3) 0.062(15) Uiso 1.00 1 c .
H(2) H 0.099(4) 0.448(3) 0.581(3) 0.066(12) Uiso 1.00 1 c .
H(3) H 0.303(3) 0.465(3) 0.346(3) 0.051(11) Uiso 1.00 1 c .
H(4) H 0.259(4) 0.263(3) 0.292(3) 0.075(13) Uiso 1.00 1 c .
H(5) H 0.428(4) 0.631(4) 0.723(3) 0.085(15) Uiso 1.00 1 c .
H(6) H 0.355(3) 0.512(3) 0.659(3) 0.053(12) Uiso 1.00 1 c .
H(7) H 0.525(5) 0.709(5) 0.291(4) 0.117(19) Uiso 1.00 1 c .
H(8) H 0.480(4) 0.639(4) 0.446(3) 0.086(14) Uiso 1.00 1 c .
H(9) H 0.2868 0.8996 0.6410 0.093 Uiso 1.00 1 c R
H(10) H 0.2857 0.7925 0.7123 0.093 Uiso 1.00 1 c R
H(11) H 0.1647 0.8255 0.6262 0.093 Uiso 1.00 1 c R
H(12) H 0.4712 0.9159 0.2773 0.117 Uiso 1.00 1 c R
H(13) H 0.6177 0.8964 0.2884 0.117 Uiso 1.00 1 c R
H(14) H 0.5618 0.9330 0.3910 0.117 Uiso 1.00 1 c R
H(15) H 0.4213 0.8730 0.5012 0.073 Uiso 1.00 1 c R
H(16) H 0.4954 0.7970 0.5942 0.073 Uiso 1.00 1 c R

loop_
_atom_site_aniso_label
_atom_site_aniso_U_11
_atom_site_aniso_U_22
_atom_site_aniso_U_33
_atom_site_aniso_U_12
_atom_site_aniso_U_13
_atom_site_aniso_U_23
I(1) 0.0928(2) 0.04771(17) 0.0727(2) 0.00069(16) 0.00493(16) -0.00813(15)
O(1) 0.0572(15) 0.0457(15) 0.0547(14) 0.0003(13) 0.0102(13) 0.0058(12)
O(3) 0.0622(16) 0.0658(19) 0.0457(14) -0.0055(14) 0.0024(13) 0.0041(13)
N(1) 0.0593(19) 0.0495(19) 0.0444(16) 0.0016(15) 0.0118(15) 0.0078(14)
C(1) 0.064(2) 0.047(2) 0.052(2) -0.001(2) 0.020(2) 0.0073(19)
C(2) 0.098(3) 0.054(3) 0.062(2) 0.006(2) -0.006(2) 0.009(2)
C(3) 0.108(3) 0.061(2) 0.063(2) 0.018(2) 0.031(2) 0.000(2)
C(4) 0.099(4) 0.103(4) 0.089(3) -0.032(3) 0.021(3) 0.007(3)
C(5) 0.059(2) 0.060(2) 0.063(2) -0.006(2) 0.008(2) -0.010(2)
C(7) 0.048(2) 0.051(2) 0.046(2) 0.0057(18) 0.0186(19) 0.0119(18)
C(9) 0.057(2) 0.050(2) 0.0416(18) 0.0040(19) 0.0066(17) 0.0064(16)
C(10) 0.058(2) 0.048(2) 0.0462(19) -0.0022(19) 0.0081(18) -0.0044(16)
C(11) 0.048(2) 0.045(2) 0.0398(18) 0.0007(17) 0.0020(17) 0.0003(15)
C(12) 0.068(2) 0.063(2) 0.048(2) 0.004(2) 0.019(2) -0.008(2)
C(13) 0.066(2) 0.051(2) 0.057(2) 0.002(2) 0.032(2) 0.0009(18)
C(14) 0.058(2) 0.058(2) 0.050(2) -0.001(2) 0.012(2) 0.0094(18)
C(15) 0.056(2) 0.058(2) 0.067(2) -0.008(2) 0.013(2) -0.007(2)
C(17) 0.052(2) 0.044(2) 0.049(2) 0.0076(17) 0.0015(18) 0.0032(16)
C(18) 0.057(2) 0.075(3) 0.063(2) -0.012(2) 0.011(2) -0.008(2)

loop_
_atom_type_symbol
_atom_type_description
_atom_type_scat_dispersion_real
_atom_type_scat_dispersion_imag
_atom_type_scat_source
C C 0.003 0.002
;
International Tables for Crystallography
(1992, Vol. C, Tables 4.2.6.8 and 6.1.1.4)
;
H H 0.000 0.000
;
International Tables for Crystallography
(1992, Vol. C, Table 6.1.1.4)
;
I I -0.474 1.812
;
International Tables for Crystallography
(1992, Vol. C, Tables 4.2.6.8 and 6.1.1.4)
;
N N 0.006 0.003
;
International Tables for Crystallography
(1992, Vol. C, Tables 4.2.6.8 and 6.1.1.4)
;
O O 0.011 0.006
;
International Tables for Crystallography
(1992, Vol. C, Tables 4.2.6.8 and 6.1.1.4)
;

loop_
_geom_angle_atom_site_label_1
_geom_angle_atom_site_label_2
_geom_angle_atom_site_label_3
_geom_angle
_geom_angle_publ_flag
C(7) O(1) C(10) 110.5(2) yes
C(7) N(1) C(9) 111.1(3) yes
C(7) N(1) C(11) 122.9(2) yes
C(9) N(1) C(11) 125.8(3) yes
C(13) C(1) C(17) 120.5(4) yes
C(10) C(5) C(15) 114.8(3) yes
O(1) C(7) O(3) 121.9(3) yes
O(1) C(7) N(1) 109.8(2) yes
O(3) C(7) N(1) 128.3(3) yes
N(1) C(9) C(2) 128.1(4) yes
N(1) C(9) C(10) 106.0(2) yes
C(2) C(9) C(10) 125.7(3) yes
O(1) C(10) C(3) 108.0(3) yes
O(1) C(10) C(5) 107.1(3) yes
O(1) C(10) C(9) 102.3(2) yes
C(3) C(10) C(5) 114.3(3) yes
C(3) C(10) C(9) 112.0(3) yes
C(5) C(10) C(9) 112.2(3) yes
N(1) C(11) C(13) 120.8(3) yes
N(1) C(11) C(14) 120.2(3) yes
C(13) C(11) C(14) 119.0(3) yes
C(14) C(12) C(17) 118.7(4) yes
C(1) C(13) C(11) 120.2(4) yes
C(11) C(14) C(12) 121.1(4) yes
C(5) C(15) C(18) 126.9(4) yes
I(1) C(17) C(1) 119.9(3) yes
I(1) C(17) C(12) 119.7(3) yes
C(1) C(17) C(12) 120.4(3) yes
C(4) C(18) C(15) 128.1(4) yes
C(13) C(1) H(1) 106(3) no
C(17) C(1) H(1) 133(3) no
C(9) C(2) H(5) 116(2) no
C(9) C(2) H(6) 109(2) no
H(5) C(2) H(6) 134(3) no
C(10) C(3) H(9) 109.1 no
C(10) C(3) H(10) 110.1 no
C(10) C(3) H(11) 109.2 no
H(9) C(3) H(10) 109.5 no
H(9) C(3) H(11) 109.5 no
H(10) C(3) H(11) 109.5 no
C(18) C(4) H(12) 109.9 no
C(18) C(4) H(13) 110.1 no
C(18) C(4) H(14) 108.5 no
H(12) C(4) H(13) 109.5 no
H(12) C(4) H(14) 109.5 no
H(13) C(4) H(14) 109.5 no
C(10) C(5) H(15) 107.5 no
C(10) C(5) H(16) 109.1 no
C(15) C(5) H(15) 107.7 no
C(15) C(5) H(16) 108.3 no
H(15) C(5) H(16) 109.5 no
C(14) C(12) H(4) 124(2) no
C(17) C(12) H(4) 116(2) no
C(1) C(13) H(2) 127(2) no
C(11) C(13) H(2) 113(2) no
C(11) C(14) H(3) 112(2) no
C(12) C(14) H(3) 126(2) no
C(5) C(15) H(8) 119(2) no
C(18) C(15) H(8) 114(2) no
C(4) C(18) H(7) 118(3) no
C(15) C(18) H(7) 111(3) no

loop_
_geom_bond_atom_site_label_1
_geom_bond_atom_site_label_2
_geom_bond_distance
_geom_bond_publ_flag
I(1) C(17) 2.111(3) yes
O(1) C(7) 1.356(4) yes
O(1) C(10) 1.468(4) yes
O(3) C(7) 1.206(4) yes
N(1) C(7) 1.377(4) yes
N(1) C(9) 1.392(4) yes
N(1) C(11) 1.421(4) yes
C(1) C(13) 1.383(6) yes
C(1) C(17) 1.383(6) yes
C(2) C(9) 1.339(6) yes
C(3) C(10) 1.519(6) yes
C(4) C(18) 1.483(8) yes
C(5) C(10) 1.530(6) yes
C(5) C(15) 1.495(6) yes
C(9) C(10) 1.536(5) yes
C(11) C(13) 1.394(6) yes
C(11) C(14) 1.396(5) yes
C(12) C(14) 1.392(6) yes
C(12) C(17) 1.395(6) yes
C(15) C(18) 1.343(6) yes
C(1) H(1) 0.73(4) no
C(2) H(5) 1.05(4) no
C(2) H(6) 0.84(4) no
C(3) H(9) 0.950 no
C(3) H(10) 0.950 no
C(3) H(11) 0.950 no
C(4) H(12) 0.950 no
C(4) H(13) 0.950 no
C(4) H(14) 0.950 no
C(5) H(15) 0.950 no
C(5) H(16) 0.950 no
C(12) H(4) 1.01(4) no
C(13) H(2) 0.98(4) no
C(14) H(3) 0.93(4) no
C(15) H(8) 1.11(5) no
C(18) H(7) 1.08(5) no

loop_
_geom_contact_atom_site_label_1
_geom_contact_atom_site_label_2
_geom_contact_distance
_geom_contact_site_symmetry_2
I(1) C(1) 3.046(4) .
I(1) C(12) 3.053(4) .
O(1) O(3) 2.241(3) .
O(1) N(1) 2.237(4) .
O(1) C(3) 2.417(4) .
O(1) C(5) 2.412(4) .
O(1) C(9) 2.339(4) .
O(1) C(11) 3.591(4) .
O(1) C(15) 2.950(5) .
O(3) O(1) 2.241(3) .
O(3) N(1) 2.325(3) .
O(3) C(1) 3.431(5) 3_566
O(3) C(9) 3.454(4) .
O(3) C(10) 3.469(4) .
O(3) C(11) 2.906(4) .
O(3) C(12) 3.581(5) 2_555
O(3) C(13) 3.393(5) 3_566
O(3) C(14) 3.282(5) .
N(1) O(1) 2.237(4) .
N(1) O(3) 2.325(3) .
N(1) C(2) 2.457(5) .
N(1) C(3) 3.443(5) .
N(1) C(5) 3.367(5) .
N(1) C(10) 2.340(4) .
N(1) C(13) 2.447(5) .
N(1) C(14) 2.441(5) .
N(1) C(15) 3.392(5) .
C(1) I(1) 3.046(4) .
C(1) O(3) 3.431(5) 3_566
C(1) C(7) 3.476(6) 3_566
C(1) C(11) 2.406(5) .
C(1) C(12) 2.411(6) .
C(1) C(14) 2.765(6) .
C(2) N(1) 2.457(5) .
C(2) C(3) 3.182(7) .
C(2) C(5) 3.221(7) .
C(2) C(7) 3.583(6) .
C(2) C(10) 2.560(6) .
C(2) C(11) 3.054(6) .
C(2) C(13) 3.420(6) .
C(3) O(1) 2.417(4) .
C(3) N(1) 3.443(5) .
C(3) C(2) 3.182(7) .
C(3) C(5) 2.561(7) .
C(3) C(7) 3.399(5) .
C(3) C(9) 2.533(6) .
C(4) C(5) 3.156(7) .
C(4) C(12) 3.573(6) 2_555
C(4) C(15) 2.542(7) .
C(5) O(1) 2.412(4) .
C(5) N(1) 3.367(5) .
C(5) C(2) 3.221(7) .
C(5) C(3) 2.561(7) .
C(5) C(4) 3.156(7) .
C(5) C(7) 3.305(5) .
C(5) C(9) 2.545(6) .
C(5) C(18) 2.539(6) .
C(7) C(1) 3.476(6) 3_566
C(7) C(2) 3.583(6) .
C(7) C(3) 3.399(5) .
C(7) C(5) 3.305(5) .
C(7) C(9) 2.284(4) .
C(7) C(10) 2.321(5) .
C(7) C(11) 2.457(5) .
C(7) C(13) 3.506(5) .
C(7) C(13) 3.577(6) 3_566
C(7) C(14) 3.144(5) .
C(7) C(15) 3.374(5) .
C(9) O(1) 2.339(4) .
C(9) O(3) 3.454(4) .
C(9) C(3) 2.533(6) .
C(9) C(5) 2.545(6) .
C(9) C(7) 2.284(4) .
C(9) C(11) 2.505(5) .
C(9) C(13) 3.230(5) .
C(9) C(14) 3.500(5) .
C(9) C(15) 2.977(6) .
C(10) O(3) 3.469(4) .
C(10) N(1) 2.340(4) .
C(10) C(2) 2.560(6) .
C(10) C(7) 2.321(5) .
C(10) C(15) 2.548(6) .
C(11) O(1) 3.591(4) .
C(11) O(3) 2.906(4) .
C(11) C(1) 2.406(5) .
C(11) C(2) 3.054(6) .
C(11) C(7) 2.457(5) .
C(11) C(9) 2.505(5) .
C(11) C(12) 2.428(5) .
C(11) C(17) 2.785(5) .
C(12) I(1) 3.053(4) .
C(12) O(3) 3.581(5) 2_545
C(12) C(1) 2.411(6) .
C(12) C(4) 3.573(6) 2_545
C(12) C(11) 2.428(5) .
C(12) C(13) 2.791(6) .
C(12) C(15) 3.480(5) 3_666
C(12) C(18) 3.510(5) 2_545
C(13) O(3) 3.393(5) 3_566
C(13) N(1) 2.447(5) .
C(13) C(2) 3.420(6) .
C(13) C(7) 3.506(5) .
C(13) C(7) 3.577(6) 3_566
C(13) C(9) 3.230(5) .
C(13) C(12) 2.791(6) .
C(13) C(14) 2.403(6) .
C(13) C(17) 2.401(5) .
C(14) O(3) 3.282(5) .
C(14) N(1) 2.441(5) .
C(14) C(1) 2.765(6) .
C(14) C(7) 3.144(5) .
C(14) C(9) 3.500(5) .
C(14) C(13) 2.403(6) .
C(14) C(17) 2.399(6) .
C(15) O(1) 2.950(5) .
C(15) N(1) 3.392(5) .
C(15) C(4) 2.542(7) .
C(15) C(7) 3.374(5) .
C(15) C(9) 2.977(6) .
C(15) C(10) 2.548(6) .
C(15) C(12) 3.480(5) 3_666
C(17) C(11) 2.785(5) .
C(17) C(13) 2.401(5) .
C(17) C(14) 2.399(6) .
C(18) C(5) 2.539(6) .
C(18) C(12) 3.510(5) 2_555
I(1) H(1) 3.21(4) .
I(1) H(3) 3.37(3) 2_545
I(1) H(4) 3.04(4) .
I(1) H(7) 3.24(5) 2_545
I(1) H(9) 3.594 1_545
I(1) H(11) 3.582 3_566
I(1) H(14) 3.554 3_666
O(1) H(1) 3.19(4) 3_566
O(1) H(4) 3.03(4) 2_555
O(1) H(8) 3.26(4) .
O(1) H(9) 2.823 .
O(1) H(10) 3.192 .
O(1) H(11) 2.410 .
O(1) H(15) 2.548 .
O(1) H(16) 3.233 .
O(3) H(1) 2.84(4) 3_566
O(3) H(2) 2.82(4) 3_566
O(3) H(3) 3.13(3) .
O(3) H(4) 2.64(4) 2_555
O(3) H(5) 3.23(4) 4_464
O(3) H(10) 3.365 4_464
O(3) H(12) 3.124 2_545
O(3) H(16) 2.874 4_464
N(1) H(2) 2.52(4) .
N(1) H(2) 3.38(4) 3_566
N(1) H(3) 2.49(4) .
N(1) H(5) 3.35(4) .
N(1) H(6) 2.49(3) .
N(1) H(8) 2.92(4) .
N(1) H(11) 3.480 .
C(1) H(2) 2.12(4) .
C(1) H(4) 3.29(4) .
C(1) H(10) 3.329 2_546
C(1) H(11) 3.509 3_566
C(2) H(2) 3.29(4) .
C(2) H(3) 3.49(4) 3_666
C(2) H(8) 3.15(4) .
C(2) H(8) 3.43(5) 3_666
C(2) H(10) 2.818 .
C(2) H(13) 3.376 4_465
C(2) H(16) 3.089 .
C(3) H(5) 3.00(4) .
C(3) H(7) 3.35(6) 4_465
C(3) H(14) 3.542 3_676
C(3) H(15) 2.738 .
C(3) H(16) 2.729 .
C(4) H(7) 2.21(6) .
C(4) H(8) 3.48(5) .
C(4) H(9) 3.060 3_676
C(4) H(15) 2.750 .
C(4) H(15) 3.527 3_676
C(5) H(5) 3.13(5) .
C(5) H(7) 3.40(6) .
C(5) H(8) 2.25(5) .
C(5) H(9) 2.571 .
C(5) H(10) 2.984 .
C(5) H(11) 3.309 .
C(5) H(12) 3.470 .
C(5) H(14) 2.852 .
C(5) H(14) 3.361 3_676
C(7) H(1) 2.96(4) 3_566
C(7) H(2) 3.50(4) .
C(7) H(2) 3.17(4) 3_566
C(7) H(3) 2.97(4) .
C(7) H(4) 2.97(4) 2_555
C(7) H(8) 3.26(4) .
C(7) H(11) 3.274 .
C(9) H(2) 3.10(4) .
C(9) H(3) 3.45(3) .
C(9) H(5) 2.03(4) .
C(9) H(6) 1.79(4) .
C(9) H(8) 2.66(4) .
C(9) H(9) 3.316 .
C(9) H(10) 2.585 .
C(9) H(11) 2.878 .
C(9) H(13) 3.577 4_465
C(9) H(15) 3.335 .
C(9) H(16) 2.811 .
C(10) H(5) 2.72(4) .
C(10) H(6) 3.23(4) .
C(10) H(8) 2.85(5) .
C(10) H(9) 2.038 .
C(10) H(10) 2.049 .
C(10) H(11) 2.040 .
C(10) H(15) 2.029 .
C(10) H(16) 2.048 .
C(11) H(1) 2.98(4) .
C(11) H(2) 1.98(4) .
C(11) H(2) 3.31(4) 3_566
C(11) H(3) 1.95(4) .
C(11) H(4) 3.36(4) .
C(11) H(6) 2.68(3) .
C(11) H(8) 3.57(4) 3_666
C(11) H(12) 3.241 2_545
C(12) H(1) 3.12(4) .
C(12) H(3) 2.08(4) .
C(12) H(7) 3.24(5) 2_545
C(12) H(8) 3.53(4) 3_666
C(12) H(12) 2.862 2_545
C(12) H(16) 3.014 3_666
C(13) H(1) 1.73(4) .
C(13) H(2) 3.19(4) 3_566
C(13) H(3) 3.19(4) .
C(13) H(6) 2.83(3) .
C(13) H(10) 3.371 2_546
C(14) H(1) 3.48(4) .
C(14) H(2) 3.23(4) .
C(14) H(4) 2.13(4) .
C(14) H(8) 3.58(4) .
C(14) H(8) 3.30(4) 3_666
C(14) H(12) 2.738 2_545
C(15) H(4) 3.49(3) 2_555
C(15) H(7) 2.00(5) .
C(15) H(12) 2.977 .
C(15) H(13) 3.239 .
C(15) H(14) 2.664 .
C(15) H(15) 2.000 .
C(15) H(16) 2.007 .
C(17) H(1) 1.96(4) .
C(17) H(2) 3.31(4) .
C(17) H(3) 3.27(4) .
C(17) H(4) 2.05(4) .
C(17) H(7) 3.09(5) 2_545
C(17) H(12) 3.409 2_545
C(17) H(16) 3.596 3_666
C(18) H(4) 3.24(4) 2_555
C(18) H(8) 2.07(4) .
C(18) H(10) 3.580 4_564
C(18) H(11) 3.577 4_564
C(18) H(12) 2.015 .
C(18) H(13) 2.017 .
C(18) H(14) 1.999 .
C(18) H(15) 2.604 .
C(18) H(16) 3.038 .
H(1) I(1) 3.21(4) .
H(1) O(1) 3.19(4) 3_566
H(1) O(3) 2.84(4) 3_566
H(1) C(7) 2.96(4) 3_566
H(1) C(11) 2.98(4) .
H(1) C(12) 3.12(4) .
H(1) C(13) 1.73(4) .
H(1) C(14) 3.48(4) .
H(1) C(17) 1.96(4) .
H(1) H(2) 2.17(6) .
H(1) H(5) 3.24(6) 2_546
H(1) H(10) 2.952 2_546
H(1) H(11) 3.330 3_566
H(2) O(3) 2.82(4) 3_566
H(2) N(1) 2.52(4) .
H(2) N(1) 3.38(4) 3_566
H(2) C(1) 2.12(4) .
H(2) C(2) 3.29(4) .
H(2) C(7) 3.50(4) .
H(2) C(7) 3.17(4) 3_566
H(2) C(9) 3.10(4) .
H(2) C(11) 1.98(4) .
H(2) C(11) 3.31(4) 3_566
H(2) C(13) 3.19(4) 3_566
H(2) C(14) 3.23(4) .
H(2) C(17) 3.31(4) .
H(2) H(1) 2.17(6) .
H(2) H(2) 2.89(5) 3_566
H(2) H(6) 2.81(5) .
H(2) H(9) 3.447 2_546
H(2) H(10) 3.196 2_546
H(2) H(12) 3.396 4_465
H(2) H(13) 3.130 4_465
H(3) I(1) 3.37(3) 2_555
H(3) O(3) 3.13(3) .
H(3) N(1) 2.49(4) .
H(3) C(2) 3.49(4) 3_666
H(3) C(7) 2.97(4) .
H(3) C(9) 3.45(3) .
H(3) C(11) 1.95(4) .
H(3) C(12) 2.08(4) .
H(3) C(13) 3.19(4) .
H(3) C(17) 3.27(4) .
H(3) H(4) 2.53(6) .
H(3) H(5) 3.33(6) 3_666
H(3) H(8) 2.91(6) .
H(3) H(8) 3.34(5) 3_666
H(3) H(12) 3.067 2_545
H(4) I(1) 3.04(4) .
H(4) O(1) 3.03(4) 2_545
H(4) O(3) 2.64(4) 2_545
H(4) C(1) 3.29(4) .
H(4) C(7) 2.97(4) 2_545
H(4) C(11) 3.36(4) .
H(4) C(14) 2.13(4) .
H(4) C(15) 3.49(3) 2_545
H(4) C(17) 2.05(4) .
H(4) C(18) 3.24(4) 2_545
H(4) H(3) 2.53(6) .
H(4) H(5) 3.59(6) 3_666
H(4) H(7) 3.06(6) 2_545
H(4) H(12) 3.037 2_545
H(4) H(16) 2.810 3_666
H(5) O(3) 3.23(4) 4_565
H(5) N(1) 3.35(4) .
H(5) C(3) 3.00(4) .
H(5) C(5) 3.13(5) .
H(5) C(9) 2.03(4) .
H(5) C(10) 2.72(4) .
H(5) H(1) 3.24(6) 2_556
H(5) H(3) 3.33(6) 3_666
H(5) H(4) 3.59(6) 3_666
H(5) H(6) 1.74(6) .
H(5) H(8) 3.54(6) .
H(5) H(10) 2.439 .
H(5) H(13) 3.546 4_465
H(5) H(16) 2.714 .
H(6) N(1) 2.49(3) .
H(6) C(9) 1.79(4) .
H(6) C(10) 3.23(4) .
H(6) C(11) 2.68(3) .
H(6) C(13) 2.83(3) .
H(6) H(2) 2.81(5) .
H(6) H(5) 1.74(6) .
H(6) H(7) 2.94(7) 3_666
H(6) H(8) 3.49(6) .
H(6) H(8) 2.97(6) 3_666
H(6) H(9) 3.384 2_546
H(6) H(10) 3.526 .
H(6) H(10) 3.529 2_546
H(6) H(11) 3.482 2_546
H(6) H(13) 3.400 4_465
H(7) I(1) 3.24(5) 2_555
H(7) C(3) 3.35(6) 4_564
H(7) C(4) 2.21(6) .
H(7) C(5) 3.40(6) .
H(7) C(12) 3.24(5) 2_555
H(7) C(15) 2.00(5) .
H(7) C(17) 3.09(5) 2_555
H(7) H(4) 3.06(6) 2_555
H(7) H(6) 2.94(7) 3_666
H(7) H(8) 2.22(7) .
H(7) H(10) 3.095 4_564
H(7) H(11) 2.754 4_564
H(7) H(12) 2.538 .
H(7) H(13) 2.451 .
H(7) H(14) 2.943 .
H(7) H(15) 3.574 .
H(8) O(1) 3.26(4) .
H(8) N(1) 2.92(4) .
H(8) C(2) 3.15(4) .
H(8) C(2) 3.43(5) 3_666
H(8) C(4) 3.48(5) .
H(8) C(5) 2.25(5) .
H(8) C(7) 3.26(4) .
H(8) C(9) 2.66(4) .
H(8) C(10) 2.85(5) .
H(8) C(11) 3.57(4) 3_666
H(8) C(12) 3.53(4) 3_666
H(8) C(14) 3.58(4) .
H(8) C(14) 3.30(4) 3_666
H(8) C(18) 2.07(4) .
H(8) H(3) 2.91(6) .
H(8) H(3) 3.34(5) 3_666
H(8) H(5) 3.54(6) .
H(8) H(6) 3.49(6) .
H(8) H(6) 2.97(6) 3_666
H(8) H(7) 2.22(7) .
H(8) H(8) 3.56(7) 3_666
H(8) H(15) 2.976 .
H(8) H(16) 2.607 .
H(9) I(1) 3.594 1_565
H(9) O(1) 2.823 .
H(9) C(4) 3.060 3_676
H(9) C(5) 2.571 .
H(9) C(9) 3.316 .
H(9) C(10) 2.038 .
H(9) H(2) 3.447 2_556
H(9) H(6) 3.384 2_556
H(9) H(10) 1.551 .
H(9) H(11) 1.551 .
H(9) H(12) 3.389 3_676
H(9) H(13) 2.719 3_676
H(9) H(14) 2.640 3_676
H(9) H(15) 2.448 .
H(9) H(16) 2.683 .
H(10) O(1) 3.192 .
H(10) O(3) 3.365 4_565
H(10) C(1) 3.329 2_556
H(10) C(2) 2.818 .
H(10) C(5) 2.984 .
H(10) C(9) 2.585 .
H(10) C(10) 2.049 .
H(10) C(13) 3.371 2_556
H(10) C(18) 3.580 4_465
H(10) H(1) 2.952 2_556
H(10) H(2) 3.196 2_556
H(10) H(5) 2.439 .
H(10) H(6) 3.526 .
H(10) H(6) 3.529 2_556
H(10) H(7) 3.095 4_465
H(10) H(9) 1.551 .
H(10) H(11) 1.551 .
H(10) H(13) 3.126 4_465
H(10) H(15) 3.332 .
H(10) H(16) 2.873 .
H(11) I(1) 3.582 3_566
H(11) O(1) 2.410 .
H(11) N(1) 3.480 .
H(11) C(1) 3.509 3_566
H(11) C(5) 3.309 .
H(11) C(7) 3.274 .
H(11) C(9) 2.878 .
H(11) C(10) 2.040 .
H(11) C(18) 3.577 4_465
H(11) H(1) 3.330 3_566
H(11) H(6) 3.482 2_556
H(11) H(7) 2.754 4_465
H(11) H(9) 1.551 .
H(11) H(10) 1.551 .
H(11) H(13) 3.409 4_465
H(11) H(15) 3.412 .
H(12) O(3) 3.124 2_555
H(12) C(5) 3.470 .
H(12) C(11) 3.241 2_555
H(12) C(12) 2.862 2_555
H(12) C(14) 2.738 2_555
H(12) C(15) 2.977 .
H(12) C(17) 3.409 2_555
H(12) C(18) 2.015 .
H(12) H(2) 3.396 4_564
H(12) H(3) 3.067 2_555
H(12) H(4) 3.037 2_555
H(12) H(7) 2.538 .
H(12) H(9) 3.389 3_676
H(12) H(13) 1.551 .
H(12) H(14) 1.551 .
H(12) H(15) 2.939 .
H(13) C(2) 3.376 4_564
H(13) C(9) 3.577 4_564
H(13) C(15) 3.239 .
H(13) C(18) 2.017 .
H(13) H(2) 3.130 4_564
H(13) H(5) 3.546 4_564
H(13) H(6) 3.400 4_564
H(13) H(7) 2.451 .
H(13) H(9) 2.719 3_676
H(13) H(10) 3.126 4_564
H(13) H(11) 3.409 4_564
H(13) H(12) 1.551 .
H(13) H(14) 1.551 .
H(14) I(1) 3.554 3_666
H(14) C(3) 3.542 3_676
H(14) C(5) 2.852 .
H(14) C(5) 3.361 3_676
H(14) C(15) 2.664 .
H(14) C(18) 1.999 .
H(14) H(7) 2.943 .
H(14) H(9) 2.640 3_676
H(14) H(12) 1.551 .
H(14) H(13) 1.551 .
H(14) H(14) 3.572 3_676
H(14) H(15) 2.307 .
H(14) H(15) 2.659 3_676
H(14) H(16) 3.165 .
H(14) H(16) 3.295 3_676
H(15) O(1) 2.548 .
H(15) C(3) 2.738 .
H(15) C(4) 2.750 .
H(15) C(4) 3.527 3_676
H(15) C(9) 3.335 .
H(15) C(10) 2.029 .
H(15) C(15) 2.000 .
H(15) C(18) 2.604 .
H(15) H(7) 3.574 .
H(15) H(8) 2.976 .
H(15) H(9) 2.448 .
H(15) H(10) 3.332 .
H(15) H(11) 3.412 .
H(15) H(12) 2.939 .
H(15) H(14) 2.307 .
H(15) H(14) 2.659 3_676
H(15) H(15) 3.467 3_676
H(15) H(16) 1.551 .
H(16) O(1) 3.233 .
H(16) O(3) 2.874 4_565
H(16) C(2) 3.089 .
H(16) C(3) 2.729 .
H(16) C(9) 2.811 .
H(16) C(10) 2.048 .
H(16) C(12) 3.014 3_666
H(16) C(15) 2.007 .
H(16) C(17) 3.596 3_666
H(16) C(18) 3.038 .
H(16) H(4) 2.810 3_666
H(16) H(5) 2.714 .
H(16) H(8) 2.607 .
H(16) H(9) 2.683 .
H(16) H(10) 2.873 .
H(16) H(14) 3.165 .
H(16) H(14) 3.295 3_676
H(16) H(15) 1.551 .

loop_
_geom_torsion_atom_site_label_1
_geom_torsion_atom_site_label_2
_geom_torsion_atom_site_label_3
_geom_torsion_atom_site_label_4
_geom_torsion
C(7) O(1) C(10) C(3) -123.5(3)
C(7) O(1) C(10) C(5) 113.0(3)
C(7) O(1) C(10) C(9) -5.2(4)
C(10) O(1) C(7) O(3) -176.7(3)
C(10) O(1) C(7) N(1) 4.1(4)
C(7) N(1) C(9) C(2) -179.2(5)
C(7) N(1) C(9) C(10) -2.4(4)
C(9) N(1) C(7) O(1) -0.9(4)
C(9) N(1) C(7) O(3) 179.9(3)
C(7) N(1) C(11) C(13) -116.1(4)
C(7) N(1) C(11) C(14) 65.8(5)
C(11) N(1) C(7) O(1) -176.6(3)
C(11) N(1) C(7) O(3) 4.3(6)
C(9) N(1) C(11) C(13) 68.9(5)
C(9) N(1) C(11) C(14) -109.2(4)
C(11) N(1) C(9) C(2) -3.7(7)
C(11) N(1) C(9) C(10) 173.1(3)
C(13) C(1) C(17) I(1) 178.9(3)
C(13) C(1) C(17) C(12) 2.0(6)
C(17) C(1) C(13) C(11) -1.1(6)
C(10) C(5) C(15) C(18) 132.7(4)
C(15) C(5) C(10) O(1) -61.7(4)
C(15) C(5) C(10) C(3) 178.7(3)
C(15) C(5) C(10) C(9) 49.7(4)
N(1) C(9) C(10) O(1) 4.5(4)
N(1) C(9) C(10) C(3) 119.9(3)
N(1) C(9) C(10) C(5) -109.9(3)
C(2) C(9) C(10) O(1) -178.6(4)
C(2) C(9) C(10) C(3) -63.2(6)
C(2) C(9) C(10) C(5) 67.0(5)
N(1) C(11) C(13) C(1) -177.5(3)
N(1) C(11) C(14) C(12) 177.1(3)
C(13) C(11) C(14) C(12) -1.0(5)
C(14) C(11) C(13) C(1) 0.6(5)
C(14) C(12) C(17) I(1) -179.2(2)
C(14) C(12) C(17) C(1) -2.3(5)
C(17) C(12) C(14) C(11) 1.9(5)
C(5) C(15) C(18) C(4) 2.1(7)
